data_7016435
loop_
_publ_author_name
'Sundaravel, Karuppasamy'
'Sankaralingam, Muniyandi'
'Suresh, Eringathodi'
'Palaniandavar, Mallayan'

_publ_section_title
;
 Biomimetic iron(iii) complexes of N(3)O and N(3)O(2) donor ligands:
 protonation of coordinated ethanolate donor enhances dioxygenase
 activity.
;
_journal_issue 33
_journal_name_full 'Dalton transactions (Cambridge, England : 2003)'
_journal_page_first 8444
_journal_page_last 8458
_journal_paper_doi 10.1039/c1dt10495k
_journal_volume 40
_journal_year 2011
_chemical_formula_sum 'C16 H21 Cl3 Fe N3 O2'
_chemical_formula_weight 449.56
_chemical_name_systematic
;
?
;
_space_group_IT_number 14
_symmetry_cell_setting monoclinic
_symmetry_space_group_name_Hall '-P 2ybc'
_symmetry_space_group_name_H-M 'P 1 21/c 1'
_atom_sites_solution_hydrogens geom
_atom_sites_solution_primary direct
_atom_sites_solution_secondary difmap
_audit_creation_method SHELXL-97
_cell_angle_alpha 90.00
_cell_angle_beta 103.352(17)
_cell_angle_gamma 90.00
_cell_formula_units_Z 4
_cell_length_a 7.358(8)
_cell_length_b 19.495(19)
_cell_length_c 13.953(15)
_cell_measurement_reflns_used 1952
_cell_measurement_temperature 100(2)
_cell_measurement_theta_max 24.76
_cell_measurement_theta_min 2.57
_cell_volume 1947(4)
_computing_cell_refinement 'BRUKER SMART'
_computing_data_collection 'BRUKER SMART'
_computing_data_reduction 'BRUKER SAINT'
_computing_molecular_graphics ORTEP
_computing_structure_refinement 'SHELXL-97 (Sheldrick, 1997)'
_computing_structure_solution 'SHELXS-97 (Sheldrick, 1990)'
_diffrn_ambient_temperature 100(2)
_diffrn_measured_fraction_theta_full 0.966
_diffrn_measured_fraction_theta_max 0.966
_diffrn_measurement_device_type 'BRUKER SMART APEX CCD DIFFRACTOMETER'
_diffrn_measurement_method 'OMEGA-PHI SCAN'
_diffrn_radiation_monochromator graphite
_diffrn_radiation_source 'fine-focus sealed tube'
_diffrn_radiation_type MoK\a
_diffrn_radiation_wavelength 0.71073
_diffrn_reflns_av_R_equivalents 0.0882
_diffrn_reflns_av_sigmaI/netI 0.1033
_diffrn_reflns_limit_h_max 8
_diffrn_reflns_limit_h_min -9
_diffrn_reflns_limit_k_max 16
_diffrn_reflns_limit_k_min -24
_diffrn_reflns_limit_l_max 17
_diffrn_reflns_limit_l_min -17
_diffrn_reflns_number 9901
_diffrn_reflns_theta_full 26.00
_diffrn_reflns_theta_max 26.00
_diffrn_reflns_theta_min 1.83
_exptl_absorpt_coefficient_mu 1.201
_exptl_absorpt_correction_T_max 0.9101
_exptl_absorpt_correction_T_min 0.6857
_exptl_absorpt_correction_type multi-scan
_exptl_absorpt_process_details 'BRUKER SADABS'
_exptl_crystal_colour Yellow
_exptl_crystal_density_diffrn 1.533
_exptl_crystal_density_method 'not measured'
_exptl_crystal_description PLATES
_exptl_crystal_F_000 924
_exptl_crystal_size_max 0.34
_exptl_crystal_size_mid 0.18
_exptl_crystal_size_min 0.08
_refine_diff_density_max 0.846
_refine_diff_density_min -0.708
_refine_diff_density_rms 0.152
_refine_ls_extinction_method none
_refine_ls_goodness_of_fit_ref 1.160
_refine_ls_hydrogen_treatment constr
_refine_ls_matrix_type full
_refine_ls_number_parameters 227
_refine_ls_number_reflns 3817
_refine_ls_number_restraints 0
_refine_ls_restrained_S_all 1.160
_refine_ls_R_factor_all 0.1141
_refine_ls_R_factor_gt 0.0813
_refine_ls_shift/su_max 0.000
_refine_ls_shift/su_mean 0.000
_refine_ls_structure_factor_coef Fsqd
_refine_ls_weighting_details 'calc w=1/[\s^2^(Fo^2^)+(0.0733P)^2^+3.2117P] where P=(Fo^2^+2Fc^2^)/3'
_refine_ls_weighting_scheme calc
_refine_ls_wR_factor_gt 0.1674
_refine_ls_wR_factor_ref 0.1837
_reflns_number_gt 3044
_reflns_number_total 3817
_reflns_threshold_expression >2sigma(I)
_cod_data_source_file c1dt10495k.txt
_cod_data_source_block mpksfa9m
_cod_depositor_comments
;
The following automatic conversions were performed:

'_symmetry_cell_setting' value 'Monoclinic' changed to 'monoclinic'
according to /home/saulius/struct/CIF-dictionaries/cif_core.dic
dictionary named 'cif_core.dic' version 2.4.1 from
2010-06-29.

'_exptl_absorpt_correction_type' value 'MULTI-SCAN'
changed to 'multi-scan' according to
/home/saulius/struct/CIF-dictionaries/cif_core.dic dictionary named
'cif_core.dic' version 2.4.1 from 2010-06-29.

Automatic conversion script
Id: cif_fix_values 1715 2011-07-08 13:25:40Z adriana 
;
_cod_original_cell_volume 1947(3)
_cod_original_sg_symbol_H-M P21/c
_cod_database_code 7016435

loop_
_symmetry_equiv_pos_as_xyz
'x, y, z'
'-x, y+1/2, -z+1/2'
'-x, -y, -z'
'x, -y-1/2, z-1/2'

loop_
_atom_site_label
_atom_site_type_symbol
_atom_site_fract_x
_atom_site_fract_y
_atom_site_fract_z
_atom_site_U_iso_or_equiv
_atom_site_adp_type
_atom_site_occupancy
_atom_site_calc_flag
_atom_site_refinement_flags
Fe1 Fe 0.24763(11) 0.43640(5) 0.26090(6) 0.0115(3) Uani 1 d .
Cl3 Cl 0.16812(19) 0.46508(8) 0.40754(10) 0.0167(4) Uani 1 d .
Cl1 Cl 0.1582(2) 0.32074(8) 0.25974(11) 0.0183(4) Uani 1 d .
Cl2 Cl -0.01958(19) 0.47336(8) 0.15088(11) 0.0192(4) Uani 1 d .
O1 O 0.8058(5) 0.2931(2) 0.4688(3) 0.0186(10) Uani 1 d .
O2 O 1.0221(7) 0.1957(3) 0.3789(3) 0.0297(12) Uani 1 d .
H2 H 1.0742 0.2266 0.3555 0.045 Uiso 1 calc R
N1 N 0.3858(6) 0.5345(3) 0.2681(3) 0.0133(11) Uani 1 d .
N2 N 0.5533(6) 0.4085(3) 0.3369(3) 0.0137(11) Uani 1 d .
N3 N 0.3913(6) 0.4133(3) 0.1421(3) 0.0121(11) Uani 1 d .
C1 C 0.2945(8) 0.5952(3) 0.2413(4) 0.0153(13) Uani 1 d .
H1 H 0.1667 0.5943 0.2140 0.018 Uiso 1 calc R
C2 C 0.3856(10) 0.6579(4) 0.2534(5) 0.0240(16) Uani 1 d .
H2A H 0.3211 0.6984 0.2334 0.029 Uiso 1 calc R
C3 C 0.5783(10) 0.6587(4) 0.2967(5) 0.0289(17) Uani 1 d .
H3 H 0.6428 0.7001 0.3057 0.035 Uiso 1 calc R
C4 C 0.6712(8) 0.5983(4) 0.3257(5) 0.0223(15) Uani 1 d .
H4 H 0.7977 0.5984 0.3562 0.027 Uiso 1 calc R
C5 C 0.5723(8) 0.5367(3) 0.3085(4) 0.0136(13) Uani 1 d .
C6 C 0.6754(8) 0.4699(3) 0.3333(4) 0.0157(14) Uani 1 d .
H6A H 0.7482 0.4613 0.2847 0.019 Uiso 1 calc R
H6B H 0.7622 0.4746 0.3968 0.019 Uiso 1 calc R
C7 C 0.6049(8) 0.3524(3) 0.2756(4) 0.0152(13) Uani 1 d .
H7A H 0.5491 0.3097 0.2898 0.018 Uiso 1 calc R
H7B H 0.7395 0.3466 0.2915 0.018 Uiso 1 calc R
C8 C 0.5374(8) 0.3693(3) 0.1666(4) 0.0140(13) Uani 1 d .
C9 C 0.6237(9) 0.3408(4) 0.0959(5) 0.0220(15) Uani 1 d .
H9 H 0.7224 0.3101 0.1141 0.026 Uiso 1 calc R
C10 C 0.5568(9) 0.3600(4) -0.0029(4) 0.0225(15) Uani 1 d .
H10 H 0.6101 0.3411 -0.0512 0.027 Uiso 1 calc R
C11 C 0.4112(8) 0.4069(4) -0.0292(4) 0.0212(15) Uani 1 d .
H11 H 0.3680 0.4210 -0.0941 0.025 Uiso 1 calc R
C12 C 0.3328(8) 0.4320(3) 0.0456(4) 0.0197(14) Uani 1 d .
H12 H 0.2350 0.4632 0.0289 0.024 Uiso 1 calc R
C13 C 0.5713(8) 0.3847(3) 0.4413(4) 0.0143(13) Uani 1 d .
H13A H 0.4851 0.3469 0.4403 0.017 Uiso 1 calc R
H13B H 0.5312 0.4218 0.4778 0.017 Uiso 1 calc R
C14 C 0.7652(9) 0.3613(4) 0.4982(4) 0.0214(15) Uani 1 d .
H14A H 0.8589 0.3930 0.4858 0.026 Uiso 1 calc R
H14B H 0.7702 0.3618 0.5683 0.026 Uiso 1 calc R
C15 C 1.0000(8) 0.2771(3) 0.5117(5) 0.0204(15) Uani 1 d .
H15A H 1.0232 0.2802 0.5829 0.025 Uiso 1 calc R
H15B H 1.0795 0.3103 0.4895 0.025 Uiso 1 calc R
C16 C 1.0473(9) 0.2065(4) 0.4831(5) 0.0229(15) Uani 1 d .
H16A H 1.1765 0.1969 0.5149 0.028 Uiso 1 calc R
H16B H 0.9703 0.1737 0.5081 0.028 Uiso 1 calc R

loop_
_atom_site_aniso_label
_atom_site_aniso_U_11
_atom_site_aniso_U_22
_atom_site_aniso_U_33
_atom_site_aniso_U_23
_atom_site_aniso_U_13
_atom_site_aniso_U_12
Fe1 0.0087(4) 0.0132(5) 0.0118(4) -0.0008(3) 0.0010(3) -0.0001(4)
Cl3 0.0117(7) 0.0222(9) 0.0161(7) -0.0026(6) 0.0027(5) 0.0009(6)
Cl1 0.0196(7) 0.0150(9) 0.0201(7) -0.0005(6) 0.0040(6) -0.0045(7)
Cl2 0.0120(7) 0.0248(10) 0.0181(7) 0.0018(6) -0.0019(5) 0.0007(6)
O1 0.011(2) 0.016(3) 0.026(2) 0.0045(19) -0.0006(17) 0.0075(18)
O2 0.031(3) 0.027(3) 0.032(3) 0.000(2) 0.009(2) -0.006(2)
N1 0.012(2) 0.014(3) 0.014(2) 0.001(2) 0.0029(19) 0.001(2)
N2 0.012(2) 0.017(3) 0.011(2) -0.003(2) 0.0011(18) 0.001(2)
N3 0.008(2) 0.013(3) 0.013(2) -0.003(2) -0.0021(18) -0.006(2)
C1 0.017(3) 0.017(4) 0.011(3) -0.001(2) 0.002(2) 0.001(3)
C2 0.033(4) 0.014(4) 0.022(3) 0.009(3) 0.001(3) 0.004(3)
C3 0.036(4) 0.020(4) 0.028(4) -0.001(3) 0.002(3) -0.016(3)
C4 0.011(3) 0.023(4) 0.027(3) 0.001(3) -0.008(3) -0.009(3)
C5 0.015(3) 0.022(4) 0.003(2) -0.002(2) 0.002(2) -0.002(3)
C6 0.013(3) 0.022(4) 0.012(3) -0.007(3) 0.002(2) -0.003(3)
C7 0.014(3) 0.017(4) 0.015(3) 0.009(3) 0.006(2) 0.002(3)
C8 0.013(3) 0.009(3) 0.019(3) -0.003(3) 0.002(2) -0.004(3)
C9 0.019(3) 0.021(4) 0.026(3) 0.001(3) 0.005(3) 0.009(3)
C10 0.022(3) 0.031(4) 0.015(3) -0.004(3) 0.005(3) -0.001(3)
C11 0.019(3) 0.032(4) 0.011(3) 0.005(3) 0.001(2) -0.003(3)
C12 0.014(3) 0.022(4) 0.020(3) 0.001(3) -0.001(2) -0.005(3)
C13 0.017(3) 0.019(4) 0.007(3) 0.004(2) 0.004(2) 0.004(3)
C14 0.024(3) 0.026(4) 0.012(3) -0.001(3) 0.001(2) 0.010(3)
C15 0.013(3) 0.027(4) 0.019(3) 0.000(3) -0.002(2) 0.006(3)
C16 0.021(3) 0.025(4) 0.022(3) 0.003(3) 0.003(3) 0.004(3)

loop_
_atom_type_symbol
_atom_type_description
_atom_type_scat_dispersion_real
_atom_type_scat_dispersion_imag
_atom_type_scat_source
C C 0.0033 0.0016 'International Tables Vol C Tables 4.2.6.8 and 6.1.1.4'
H H 0.0000 0.0000 'International Tables Vol C Tables 4.2.6.8 and 6.1.1.4'
N N 0.0061 0.0033 'International Tables Vol C Tables 4.2.6.8 and 6.1.1.4'
O O 0.0106 0.0060 'International Tables Vol C Tables 4.2.6.8 and 6.1.1.4'
Cl Cl 0.1484 0.1585 'International Tables Vol C Tables 4.2.6.8 and 6.1.1.4'
Fe Fe 0.3463 0.8444 'International Tables Vol C Tables 4.2.6.8 and 6.1.1.4'

loop_
_geom_angle_atom_site_label_1
_geom_angle_atom_site_label_2
_geom_angle_atom_site_label_3
_geom_angle
N1 Fe1 N3 85.02(18)
N1 Fe1 Cl2 94.25(14)
N3 Fe1 Cl2 92.64(15)
N1 Fe1 N2 77.88(19)
N3 Fe1 N2 73.36(18)
Cl2 Fe1 N2 164.34(13)
N1 Fe1 Cl3 87.56(14)
N3 Fe1 Cl3 166.39(13)
Cl2 Fe1 Cl3 99.28(9)
N2 Fe1 Cl3 93.94(13)
N1 Fe1 Cl1 168.51(14)
N3 Fe1 Cl1 88.92(14)
Cl2 Fe1 Cl4 95.78(7)
N2 Fe1 Cl1 91.04(14)
Cl3 Fe1 Cl1 96.32(7)
C14 O1 C15 109.3(5)
C16 O2 H2 109.5
C5 N1 C1 118.0(5)
C5 N1 Fe1 117.9(4)
C1 N1 Fe1 123.9(4)
C7 N2 C6 109.3(4)
C7 N2 C13 110.7(5)
C6 N2 C13 111.0(4)
C7 N2 Fe1 105.0(3)
C6 N2 Fe1 108.7(4)
C13 N2 Fe1 112.0(3)
C8 N3 C12 118.0(5)
C8 N3 Fe1 115.4(4)
C12 N3 Fe1 126.1(4)
N1 C1 C2 122.4(6)
N1 C1 H1 118.8
C2 C1 H1 118.8
C1 C2 C3 118.3(6)
C1 C2 H2A 120.8
C3 C2 H2A 120.8
C4 C3 C2 120.0(6)
C4 C3 H3 120.0
C2 C3 H3 120.0
C3 C4 C5 118.8(6)
C3 C4 H4 120.6
C5 C4 H4 120.6
N1 C5 C4 122.4(6)
N1 C5 C6 118.3(5)
C4 C5 C6 119.3(5)
N2 C6 C5 115.0(5)
N2 C6 H6A 108.5
C5 C6 H6A 108.5
N2 C6 H6B 108.5
C5 C6 H6B 108.5
H6A C6 H6B 107.5
N2 C7 C8 110.3(5)
N2 C7 H7A 109.6
C8 C7 H7A 109.6
N2 C7 H7B 109.6
C8 C7 H7B 109.6
H7A C7 H7B 108.1
N3 C8 C9 122.2(5)
N3 C8 C7 116.5(5)
C9 C8 C7 121.3(5)
C10 C9 C8 118.1(6)
C10 C9 H9 120.9
C8 C9 H9 120.9
C11 C10 C9 120.5(6)
C11 C10 H10 119.8
C9 C10 H10 119.8
C12 C11 C10 117.4(6)
C12 C11 H11 121.3
C10 C11 H11 121.3
N3 C12 C11 123.7(6)
N3 C12 H12 118.2
C11 C12 H12 118.2
N2 C13 C14 117.1(5)
N2 C13 H13A 108.0
C14 C13 H13A 108.0
N2 C13 H13B 108.0
C14 C13 H13B 108.0
H13A C13 H13B 107.3
O1 C14 C13 110.8(5)
O1 C14 H14A 109.5
C13 C14 H14A 109.5
O1 C14 H14B 109.5
C13 C14 H14B 109.5
H14A C14 H14B 108.1
O1 C15 C16 110.8(5)
O1 C15 H15A 109.5
C16 C15 H15A 109.5
O1 C15 H15B 109.5
C16 C15 H15B 109.5
H15A C15 H15B 108.1
O2 C16 C15 114.9(5)
O2 C16 H16A 108.6
C15 C16 H16A 108.6
O2 C16 H16B 108.6
C15 C16 H16B 108.6
H16A C16 H16B 107.5

loop_
_geom_bond_atom_site_label_1
_geom_bond_atom_site_label_2
_geom_bond_distance
Fe1 N1 2.157(5)
Fe1 N3 2.209(5)
Fe1 Cl2 2.312(2)
Fe1 N2 2.319(5)
Fe1 Cl3 2.323(3)
Fe1 Cl1 2.348(3)
O1 C14 1.442(8)
O1 C15 1.451(7)
O2 C16 1.438(8)
O2 H2 0.8200
N1 C5 1.358(7)
N1 C1 1.370(8)
N2 C7 1.490(8)
N2 C6 1.505(8)
N2 C13 1.505(7)
N3 C8 1.356(8)
N3 C12 1.364(8)
C1 C2 1.384(9)
C1 H1 0.9300
C2 C3 1.407(10)
C2 H2A 0.9300
C3 C4 1.375(10)
C3 H3 0.9300
C4 C5 1.395(9)
C4 H4 0.9300
C5 C6 1.508(9)
C6 H6A 0.9700
C6 H6B 0.9700
C7 C8 1.522(8)
C7 H7A 0.9700
C7 H7B 0.9700
C8 C9 1.405(8)
C9 C10 1.403(9)
C9 H9 0.9300
C10 C11 1.392(9)
C10 H10 0.9300
C11 C12 1.392(9)
C11 H11 0.9300
C12 H12 0.9300
C13 C14 1.533(8)
C13 H13A 0.9700
C13 H13B 0.9700
C14 H14A 0.9700
C14 H14B 0.9700
C15 C16 1.497(9)
C15 H15A 0.9700
C15 H15B 0.9700
C16 H16A 0.9700
C16 H16B 0.9700
